data_7011523
loop_
_publ_author_name
'Batsanov, Andrei S.'
'Fox, Mark A.'
'Goeta, Andr\'es E.'
'Howard, Judith A. K.'
'Hughes, Andrew K.'
'Malget, John M.'

_publ_section_title
;
 A convenient cyanide-free &#x201C;one-pot&#x201D; synthesis of
 nido-Me3N-7-CB10H12 and nido-7-CB10H13&#x2212;
;
_journal_issue 13
_journal_name_full 'Journal of the Chemical Society, Dalton Transactions'
_journal_page_first 2624
_journal_paper_doi 10.1039/b200930g
_journal_year 2002
_chemical_formula_moiety 'C6 H25 B10 N'
_chemical_formula_sum 'C6 H25 B10 N'
_chemical_formula_weight 219.37
_chemical_name_common nido-^t^BuMeHN-7-CB~10~H~12~
_space_group_IT_number 14
_symmetry_cell_setting monoclinic
_symmetry_space_group_name_Hall '-P 2ybc'
_symmetry_space_group_name_H-M 'P 1 21/c 1'
_atom_sites_solution_hydrogens difmap
_atom_sites_solution_primary direct
_atom_sites_solution_secondary difmap
_audit_creation_method SHELXL-97
_cell_angle_alpha 90.00
_cell_angle_beta 95.852(4)
_cell_angle_gamma 90.00
_cell_formula_units_Z 4
_cell_length_a 11.3418(14)
_cell_length_b 8.8099(11)
_cell_length_c 13.7750(15)
_cell_measurement_reflns_used 869
_cell_measurement_temperature 120(2)
_cell_measurement_theta_max 23.50
_cell_measurement_theta_min 10.22
_cell_volume 1369.2(3)
_computing_structure_refinement 'SHELXL-97 (Sheldrick, 1997)'
_computing_structure_solution 'SHELXS-97 (Sheldrick, 1990)'
_diffrn_ambient_temperature 120(2)
_diffrn_detector_area_resol_mean 8
_diffrn_measured_fraction_theta_full 0.999
_diffrn_measured_fraction_theta_max 0.999
_diffrn_measurement_device_type 'Bruker SMART-1K CCD Diffractometer'
_diffrn_measurement_method \w
_diffrn_radiation_monochromator graphite
_diffrn_radiation_source 'fine-focus sealed tube'
_diffrn_radiation_type MoK\a
_diffrn_radiation_wavelength 0.71073
_diffrn_reflns_av_R_equivalents 0.0451
_diffrn_reflns_av_sigmaI/netI 0.0372
_diffrn_reflns_limit_h_max 15
_diffrn_reflns_limit_h_min -15
_diffrn_reflns_limit_k_max 11
_diffrn_reflns_limit_k_min -11
_diffrn_reflns_limit_l_max 18
_diffrn_reflns_limit_l_min -18
_diffrn_reflns_number 15282
_diffrn_reflns_theta_full 28.30
_diffrn_reflns_theta_max 28.30
_diffrn_reflns_theta_min 1.80
_diffrn_standards_decay_% 0
_diffrn_standards_number 0
_exptl_absorpt_coefficient_mu 0.050
_exptl_absorpt_correction_T_max 0.9931
_exptl_absorpt_correction_T_min 0.9872
_exptl_absorpt_correction_type none
_exptl_crystal_colour colourless
_exptl_crystal_density_diffrn 1.064
_exptl_crystal_density_method 'not measured'
_exptl_crystal_description 'irregular shape'
_exptl_crystal_F_000 472
_exptl_crystal_size_max 0.26
_exptl_crystal_size_mid 0.20
_exptl_crystal_size_min 0.14
_refine_diff_density_max 0.323
_refine_diff_density_min -0.209
_refine_diff_density_rms 0.044
_refine_ls_extinction_method none
_refine_ls_goodness_of_fit_ref 1.075
_refine_ls_hydrogen_treatment refall
_refine_ls_matrix_type full
_refine_ls_number_parameters 254
_refine_ls_number_reflns 3403
_refine_ls_number_restraints 0
_refine_ls_restrained_S_all 1.075
_refine_ls_R_factor_all 0.0670
_refine_ls_R_factor_gt 0.0496
_refine_ls_shift/su_max 0.001
_refine_ls_shift/su_mean 0.000
_refine_ls_structure_factor_coef Fsqd
_refine_ls_weighting_details 'calc w=1/[\s^2^(Fo^2^)+(0.0644P)^2^+0.4420P] where P=(Fo^2^+2Fc^2^)/3'
_refine_ls_weighting_scheme calc
_refine_ls_wR_factor_gt 0.1250
_refine_ls_wR_factor_ref 0.1348
_reflns_number_gt 2662
_reflns_number_total 3403
_reflns_threshold_expression >2sigma(I)
_cod_data_source_file b200930g.txt
_cod_data_source_block 3a
_cod_original_sg_symbol_H-M P2(1)/c
_cod_database_code 7011523

loop_
_symmetry_equiv_pos_as_xyz
'x, y, z'
'-x, y+1/2, -z+1/2'
'-x, -y, -z'
'x, -y-1/2, z-1/2'

loop_
_atom_site_label
_atom_site_type_symbol
_atom_site_fract_x
_atom_site_fract_y
_atom_site_fract_z
_atom_site_U_iso_or_equiv
_atom_site_adp_type
_atom_site_occupancy
_atom_site_symmetry_multiplicity
_atom_site_calc_flag
_atom_site_refinement_flags
_atom_site_disorder_assembly
_atom_site_disorder_group
B1 B 0.79501(15) 0.36895(19) 0.99330(11) 0.0210(3) Uani 1 1 d . . .
H1 H 0.8449(15) 0.473(2) 1.0128(12) 0.029(5) Uiso 1 1 d . . .
B2 B 0.77682(14) 0.29671(18) 0.87402(11) 0.0190(3) Uani 1 1 d . . .
H2 H 0.8105(14) 0.342(2) 0.8076(12) 0.027(4) Uiso 1 1 d . . .
B3 B 0.86743(14) 0.20065(19) 0.96422(11) 0.0184(3) Uani 1 1 d . . .
H3 H 0.9625(15) 0.187(2) 0.9594(12) 0.031(5) Uiso 1 1 d . . .
B4 B 0.80091(14) 0.20902(19) 1.07442(11) 0.0198(3) Uani 1 1 d . . .
H4 H 0.8585(16) 0.212(2) 1.1444(13) 0.034(5) Uiso 1 1 d . . .
B5 B 0.66822(14) 0.31751(19) 1.05116(11) 0.0203(3) Uani 1 1 d . . .
H5 H 0.6339(15) 0.386(2) 1.1080(12) 0.028(4) Uiso 1 1 d . . .
B6 B 0.65117(15) 0.37013(18) 0.92513(11) 0.0208(3) Uani 1 1 d . . .
H6 H 0.6127(15) 0.471(2) 0.8990(12) 0.027(4) Uiso 1 1 d . . .
C7 C 0.76550(11) 0.10501(15) 0.88736(9) 0.0141(3) Uani 1 1 d . . .
B8 B 0.77971(13) 0.04168(18) 1.00132(11) 0.0171(3) Uani 1 1 d . . .
H8 H 0.8279(15) -0.060(2) 1.0198(12) 0.028(4) Uiso 1 1 d . . .
B9 B 0.65873(14) 0.12023(18) 1.06932(11) 0.0193(3) Uani 1 1 d . . .
H9 H 0.6316(15) 0.074(2) 1.1386(12) 0.027(4) Uiso 1 1 d . . .
B10 B 0.56074(14) 0.22558(19) 0.97131(11) 0.0206(3) Uani 1 1 d . . .
H10 H 0.4652(17) 0.251(2) 0.9738(14) 0.038(5) Uiso 1 1 d . . .
B11 B 0.63740(14) 0.19407(18) 0.86085(11) 0.0179(3) Uani 1 1 d . . .
H11 H 0.5961(15) 0.1818(19) 0.7868(12) 0.026(4) Uiso 1 1 d . . .
H111 H 0.5663(15) 0.122(2) 0.9157(12) 0.029(4) Uiso 1 1 d . . .
H112 H 0.6698(15) 0.015(2) 1.0138(13) 0.032(5) Uiso 1 1 d . . .
N12 N 0.80569(10) 0.01479(13) 0.80166(8) 0.0153(2) Uani 1 1 d . . .
H12 H 0.7710(15) 0.059(2) 0.7492(13) 0.027(4) Uiso 1 1 d . . .
C13 C 0.93603(13) 0.02983(17) 0.79208(11) 0.0214(3) Uani 1 1 d . . .
H131 H 0.9802(14) -0.0150(19) 0.8472(12) 0.021(4) Uiso 1 1 d . . .
H132 H 0.9467(14) -0.0229(18) 0.7325(12) 0.018(4) Uiso 1 1 d . . .
H133 H 0.9546(16) 0.139(2) 0.7876(13) 0.034(5) Uiso 1 1 d . . .
C14 C 0.76105(12) -0.15418(15) 0.78862(10) 0.0173(3) Uani 1 1 d . . .
C15 C 0.63118(13) -0.16070(18) 0.80754(12) 0.0244(3) Uani 1 1 d . . .
H151 H 0.5831(15) -0.094(2) 0.7621(13) 0.027(4) Uiso 1 1 d . . .
H152 H 0.6246(15) -0.136(2) 0.8770(13) 0.031(5) Uiso 1 1 d . . .
H153 H 0.6052(16) -0.266(2) 0.7971(13) 0.029(5) Uiso 1 1 d . . .
C16 C 0.83607(14) -0.26153(17) 0.85588(11) 0.0229(3) Uani 1 1 d . . .
H161 H 0.9184(16) -0.255(2) 0.8449(12) 0.029(5) Uiso 1 1 d . . .
H162 H 0.8075(16) -0.359(2) 0.8397(13) 0.034(5) Uiso 1 1 d . . .
H163 H 0.8267(17) -0.245(2) 0.9256(15) 0.040(5) Uiso 1 1 d . . .
C17 C 0.77191(15) -0.19654(17) 0.68191(10) 0.0238(3) Uani 1 1 d . . .
H171 H 0.8532(16) -0.206(2) 0.6646(13) 0.030(5) Uiso 1 1 d . . .
H172 H 0.7247(16) -0.126(2) 0.6383(14) 0.035(5) Uiso 1 1 d . . .
H173 H 0.7363(17) -0.299(2) 0.6721(13) 0.037(5) Uiso 1 1 d . . .

loop_
_atom_site_aniso_label
_atom_site_aniso_U_11
_atom_site_aniso_U_22
_atom_site_aniso_U_33
_atom_site_aniso_U_23
_atom_site_aniso_U_13
_atom_site_aniso_U_12
B1 0.0253(8) 0.0211(8) 0.0174(7) -0.0034(6) 0.0058(6) -0.0044(6)
B2 0.0244(8) 0.0166(7) 0.0165(7) -0.0012(6) 0.0046(6) -0.0013(6)
B3 0.0176(7) 0.0231(8) 0.0145(6) -0.0024(6) 0.0016(5) -0.0038(6)
B4 0.0197(7) 0.0261(8) 0.0137(6) -0.0021(6) 0.0020(5) -0.0013(6)
B5 0.0222(8) 0.0217(8) 0.0177(7) -0.0025(6) 0.0058(6) -0.0002(6)
B6 0.0269(8) 0.0172(7) 0.0189(7) -0.0002(6) 0.0046(6) 0.0045(6)
C7 0.0164(6) 0.0139(6) 0.0122(6) -0.0006(5) 0.0019(4) 0.0010(5)
B8 0.0171(7) 0.0194(7) 0.0151(6) 0.0019(6) 0.0024(5) 0.0010(6)
B9 0.0199(7) 0.0204(7) 0.0180(7) 0.0008(6) 0.0046(6) -0.0009(6)
B10 0.0188(7) 0.0234(8) 0.0198(7) -0.0015(6) 0.0028(6) 0.0021(6)
B11 0.0181(7) 0.0193(7) 0.0160(7) 0.0001(6) 0.0001(5) 0.0041(6)
N12 0.0168(5) 0.0159(5) 0.0133(5) 0.0003(4) 0.0015(4) 0.0003(4)
C13 0.0181(7) 0.0227(7) 0.0244(7) -0.0014(6) 0.0076(5) -0.0021(6)
C14 0.0196(6) 0.0135(6) 0.0184(6) -0.0016(5) 0.0007(5) -0.0020(5)
C15 0.0188(7) 0.0215(7) 0.0329(8) -0.0051(6) 0.0030(6) -0.0053(6)
C16 0.0275(8) 0.0169(7) 0.0235(7) 0.0016(6) -0.0010(6) 0.0027(6)
C17 0.0328(8) 0.0199(7) 0.0182(7) -0.0031(5) 0.0001(6) -0.0021(6)

loop_
_atom_type_symbol
_atom_type_description
_atom_type_scat_dispersion_real
_atom_type_scat_dispersion_imag
_atom_type_scat_source
C C 0.0033 0.0016 'International Tables Vol C Tables 4.2.6.8 and 6.1.1.4'
H H 0.0000 0.0000 'International Tables Vol C Tables 4.2.6.8 and 6.1.1.4'
B B 0.0013 0.0007 'International Tables Vol C Tables 4.2.6.8 and 6.1.1.4'
N N 0.0061 0.0033 'International Tables Vol C Tables 4.2.6.8 and 6.1.1.4'

loop_
_geom_angle_atom_site_label_1
_geom_angle_atom_site_label_2
_geom_angle_atom_site_label_3
_geom_angle
_geom_angle_site_symmetry_1
_geom_angle_site_symmetry_3
_geom_angle_publ_flag
B2 B1 B3 59.64(9) . . ?
B2 B1 B5 107.76(11) . . ?
B3 B1 B5 107.79(11) . . ?
B2 B1 B4 106.95(11) . . ?
B3 B1 B4 59.47(9) . . ?
B5 B1 B4 60.00(9) . . ?
B2 B1 B6 59.94(9) . . ?
B3 B1 B6 107.80(11) . . ?
B5 B1 B6 60.11(9) . . ?
B4 B1 B6 107.69(11) . . ?
B2 B1 H1 122.7(9) . . ?
B3 B1 H1 121.3(9) . . ?
B5 B1 H1 121.7(9) . . ?
B4 B1 H1 121.3(9) . . ?
B6 B1 H1 122.7(9) . . ?
C7 B2 B3 59.28(8) . . ?
C7 B2 B1 105.15(11) . . ?
B3 B2 B1 60.36(9) . . ?
C7 B2 B6 104.24(11) . . ?
B3 B2 B6 109.40(11) . . ?
B1 B2 B6 61.24(9) . . ?
C7 B2 B11 56.14(8) . . ?
B3 B2 B11 105.84(11) . . ?
B1 B2 B11 107.01(11) . . ?
B6 B2 B11 59.63(9) . . ?
C7 B2 H2 119.0(9) . . ?
B3 B2 H2 122.5(9) . . ?
B1 B2 H2 129.0(9) . . ?
B6 B2 H2 123.9(9) . . ?
B11 B2 H2 118.0(9) . . ?
C7 B3 B2 59.11(8) . . ?
C7 B3 B1 104.74(11) . . ?
B2 B3 B1 60.00(9) . . ?
C7 B3 B4 103.43(10) . . ?
B2 B3 B4 108.62(11) . . ?
B1 B3 B4 61.24(9) . . ?
C7 B3 B8 55.94(8) . . ?
B2 B3 B8 105.86(11) . . ?
B1 B3 B8 107.63(11) . . ?
B4 B3 B8 59.79(9) . . ?
C7 B3 H3 121.1(9) . . ?
B2 B3 H3 121.5(9) . . ?
B1 B3 H3 126.3(10) . . ?
B4 B3 H3 124.6(9) . . ?
B8 B3 H3 120.2(10) . . ?
B3 B4 B5 107.15(11) . . ?
B3 B4 B9 114.28(11) . . ?
B5 B4 B9 59.08(9) . . ?
B3 B4 B8 61.68(9) . . ?
B5 B4 B8 106.15(11) . . ?
B9 B4 B8 63.12(9) . . ?
B3 B4 B1 59.29(9) . . ?
B5 B4 B1 59.37(9) . . ?
B9 B4 B1 110.05(11) . . ?
B8 B4 B1 107.60(10) . . ?
B3 B4 H4 118.9(9) . . ?
B5 B4 H4 123.8(9) . . ?
B9 B4 H4 119.5(9) . . ?
B8 B4 H4 122.7(10) . . ?
B1 B4 H4 120.5(10) . . ?
B10 B5 B9 65.46(9) . . ?
B10 B5 B1 112.32(11) . . ?
B9 B5 B1 112.36(11) . . ?
B10 B5 B4 112.63(11) . . ?
B9 B5 B4 60.55(9) . . ?
B1 B5 B4 60.63(9) . . ?
B10 B5 B6 60.76(9) . . ?
B9 B5 B6 113.06(11) . . ?
B1 B5 B6 60.63(9) . . ?
B4 B5 B6 108.60(10) . . ?
B10 B5 H5 115.4(9) . . ?
B9 B5 H5 114.4(9) . . ?
B1 B5 H5 123.1(9) . . ?
B4 B5 H5 121.5(9) . . ?
B6 B5 H5 122.8(9) . . ?
B2 B6 B11 61.29(9) . . ?
B2 B6 B5 106.19(11) . . ?
B11 B6 B5 104.58(11) . . ?
B2 B6 B10 113.18(11) . . ?
B11 B6 B10 62.24(9) . . ?
B5 B6 B10 58.69(9) . . ?
B2 B6 B1 58.82(9) . . ?
B11 B6 B1 106.43(11) . . ?
B5 B6 B1 59.25(9) . . ?
B10 B6 B1 109.41(11) . . ?
B2 B6 H6 120.0(9) . . ?
B11 B6 H6 124.0(10) . . ?
B5 B6 H6 124.0(9) . . ?
B10 B6 H6 119.7(10) . . ?
B1 B6 H6 120.9(10) . . ?
N12 C7 B8 123.20(11) . . ?
N12 C7 B11 113.51(10) . . ?
B8 C7 B11 111.47(10) . . ?
N12 C7 B2 113.55(10) . . ?
B8 C7 B2 115.73(10) . . ?
B11 C7 B2 65.27(9) . . ?
N12 C7 B3 119.88(10) . . ?
B8 C7 B3 65.47(9) . . ?
B11 C7 B3 115.17(11) . . ?
B2 C7 B3 61.61(9) . . ?
C7 B8 B4 104.49(11) . . ?
C7 B8 B3 58.58(8) . . ?
B4 B8 B3 58.52(9) . . ?
C7 B8 B9 110.12(11) . . ?
B4 B8 B9 58.43(9) . . ?
B3 B8 B9 107.79(11) . . ?
C7 B8 H8 120.5(9) . . ?
B4 B8 H8 121.4(9) . . ?
B3 B8 H8 115.6(9) . . ?
B9 B8 H8 125.1(9) . . ?
C7 B8 H112 100.6(8) . . ?
B4 B8 H112 98.7(8) . . ?
B3 B8 H112 137.4(8) . . ?
B9 B8 H112 40.3(8) . . ?
H8 B8 H112 107.0(12) . . ?
B5 B9 B4 60.37(9) . . ?
B5 B9 B8 103.61(10) . . ?
B4 B9 B8 58.45(8) . . ?
B5 B9 B10 57.11(9) . . ?
B4 B9 B10 105.91(11) . . ?
B8 B9 B10 103.33(10) . . ?
B5 B9 H9 120.9(9) . . ?
B4 B9 H9 117.1(9) . . ?
B8 B9 H9 125.1(9) . . ?
B10 B9 H9 126.7(9) . . ?
B5 B9 H112 130.6(9) . . ?
B4 B9 H112 102.0(8) . . ?
B8 B9 H112 43.5(8) . . ?
B10 B9 H112 90.9(8) . . ?
H9 B9 H112 108.3(12) . . ?
B5 B10 B6 60.55(9) . . ?
B5 B10 B11 103.31(11) . . ?
B6 B10 B11 58.69(9) . . ?
B5 B10 B9 57.43(9) . . ?
B6 B10 B9 106.55(11) . . ?
B11 B10 B9 102.78(10) . . ?
B5 B10 H10 120.5(10) . . ?
B6 B10 H10 117.8(10) . . ?
B11 B10 H10 126.7(10) . . ?
B9 B10 H10 125.2(10) . . ?
B5 B10 H111 132.4(8) . . ?
B6 B10 H111 104.3(8) . . ?
B11 B10 H111 45.6(8) . . ?
B9 B10 H111 90.9(8) . . ?
H10 B10 H111 106.7(13) . . ?
C7 B11 B6 105.75(11) . . ?
C7 B11 B2 58.60(8) . . ?
B6 B11 B2 59.08(9) . . ?
C7 B11 B10 111.39(10) . . ?
B6 B11 B10 59.07(9) . . ?
B2 B11 B10 108.73(11) . . ?
C7 B11 H11 116.4(9) . . ?
B6 B11 H11 124.2(9) . . ?
B2 B11 H11 115.7(9) . . ?
B10 B11 H11 126.5(9) . . ?
C7 B11 H111 102.5(8) . . ?
B6 B11 H111 99.4(8) . . ?
B2 B11 H111 139.3(8) . . ?
B10 B11 H111 40.3(8) . . ?
H11 B11 H111 105.0(12) . . ?
C13 N12 C7 113.25(10) . . ?
C13 N12 C14 112.36(10) . . ?
C7 N12 C14 117.43(10) . . ?
C13 N12 H12 104.5(11) . . ?
C7 N12 H12 105.1(12) . . ?
C14 N12 H12 102.3(12) . . ?
N12 C13 H131 109.6(10) . . ?
N12 C13 H132 104.1(9) . . ?
H131 C13 H132 112.3(14) . . ?
N12 C13 H133 108.0(11) . . ?
H131 C13 H133 110.8(15) . . ?
H132 C13 H133 111.8(14) . . ?
C16 C14 C15 111.28(12) . . ?
C16 C14 C17 109.74(12) . . ?
C15 C14 C17 109.18(12) . . ?
C16 C14 N12 111.36(11) . . ?
C15 C14 N12 108.73(11) . . ?
C17 C14 N12 106.42(11) . . ?
C14 C15 H151 110.6(10) . . ?
C14 C15 H152 109.0(10) . . ?
H151 C15 H152 112.9(14) . . ?
C14 C15 H153 107.0(10) . . ?
H151 C15 H153 109.6(15) . . ?
H152 C15 H153 107.4(15) . . ?
C14 C16 H161 111.1(11) . . ?
C14 C16 H162 105.4(11) . . ?
H161 C16 H162 109.6(15) . . ?
C14 C16 H163 112.9(12) . . ?
H161 C16 H163 110.2(15) . . ?
H162 C16 H163 107.5(16) . . ?
C14 C17 H171 115.1(10) . . ?
C14 C17 H172 109.8(11) . . ?
H171 C17 H172 112.0(15) . . ?
C14 C17 H173 106.3(11) . . ?
H171 C17 H173 105.5(15) . . ?
H172 C17 H173 107.6(16) . . ?

loop_
_geom_bond_atom_site_label_1
_geom_bond_atom_site_label_2
_geom_bond_distance
_geom_bond_site_symmetry_2
_geom_bond_publ_flag
B1 B2 1.754(2) . ?
B1 B3 1.761(2) . ?
B1 B5 1.773(2) . ?
B1 B4 1.795(2) . ?
B1 B6 1.798(2) . ?
B1 H1 1.097(18) . ?
B2 C7 1.705(2) . ?
B2 B3 1.748(2) . ?
B2 B6 1.775(2) . ?
B2 B11 1.814(2) . ?
B2 H2 1.102(17) . ?
B3 C7 1.708(2) . ?
B3 B4 1.764(2) . ?
B3 B8 1.821(2) . ?
B3 H3 1.093(17) . ?
B4 B5 1.784(2) . ?
B4 B9 1.787(2) . ?
B4 B8 1.788(2) . ?
B4 H4 1.109(18) . ?
B5 B10 1.755(2) . ?
B5 B9 1.761(2) . ?
B5 B6 1.788(2) . ?
B5 H5 1.091(17) . ?
B6 B11 1.785(2) . ?
B6 B10 1.792(2) . ?
B6 H6 1.035(18) . ?
C7 N12 1.5306(16) . ?
C7 B8 1.6582(19) . ?
C7 B11 1.6588(19) . ?
B8 B9 1.871(2) . ?
B8 H8 1.067(18) . ?
B8 H112 1.297(17) . ?
B9 B10 1.901(2) . ?
B9 H9 1.111(17) . ?
B9 H112 1.216(18) . ?
B10 B11 1.849(2) . ?
B10 H10 1.109(19) . ?
B10 H111 1.200(18) . ?
B11 H11 1.083(17) . ?
B11 H111 1.324(17) . ?
N12 C13 1.5034(18) . ?
N12 C14 1.5767(17) . ?
N12 H12 0.877(19) . ?
C13 H131 0.951(17) . ?
C13 H132 0.961(16) . ?
C13 H133 0.99(2) . ?
C14 C16 1.5219(19) . ?
C14 C15 1.5228(19) . ?
C14 C17 1.5336(19) . ?
C15 H151 0.984(18) . ?
C15 H152 0.991(18) . ?
C15 H153 0.980(19) . ?
C16 H161 0.962(18) . ?
C16 H162 0.93(2) . ?
C16 H163 0.99(2) . ?
C17 H171 0.980(18) . ?
C17 H172 0.98(2) . ?
C17 H173 0.99(2) . ?

loop_
_geom_torsion_atom_site_label_1
_geom_torsion_atom_site_label_2
_geom_torsion_atom_site_label_3
_geom_torsion_atom_site_label_4
_geom_torsion
_geom_torsion_site_symmetry_1
_geom_torsion_site_symmetry_2
_geom_torsion_site_symmetry_3
_geom_torsion_site_symmetry_4
_geom_torsion_publ_flag
B3 B1 B2 C7 40.27(10) . . . . ?
B5 B1 B2 C7 -60.35(14) . . . . ?
B4 B1 B2 C7 2.83(14) . . . . ?
B6 B1 B2 C7 -98.17(12) . . . . ?
B5 B1 B2 B3 -100.62(12) . . . . ?
B4 B1 B2 B3 -37.45(11) . . . . ?
B6 B1 B2 B3 -138.44(12) . . . . ?
B3 B1 B2 B6 138.44(12) . . . . ?
B5 B1 B2 B6 37.82(11) . . . . ?
B4 B1 B2 B6 100.99(12) . . . . ?
B3 B1 B2 B11 98.88(12) . . . . ?
B5 B1 B2 B11 -1.74(15) . . . . ?
B4 B1 B2 B11 61.44(14) . . . . ?
B6 B1 B2 B11 -39.56(10) . . . . ?
B1 B2 B3 C7 133.46(11) . . . . ?
B6 B2 B3 C7 95.40(12) . . . . ?
B11 B2 B3 C7 32.60(9) . . . . ?
C7 B2 B3 B1 -133.46(11) . . . . ?
B6 B2 B3 B1 -38.07(11) . . . . ?
B11 B2 B3 B1 -100.86(11) . . . . ?
C7 B2 B3 B4 -94.81(11) . . . . ?
B1 B2 B3 B4 38.65(11) . . . . ?
B6 B2 B3 B4 0.59(15) . . . . ?
B11 B2 B3 B4 -62.21(13) . . . . ?
C7 B2 B3 B8 -31.95(9) . . . . ?
B1 B2 B3 B8 101.51(11) . . . . ?
B6 B2 B3 B8 63.45(13) . . . . ?
B11 B2 B3 B8 0.65(13) . . . . ?
B2 B1 B3 C7 -40.09(10) . . . . ?
B5 B1 B3 C7 60.46(13) . . . . ?
B4 B1 B3 C7 97.44(11) . . . . ?
B6 B1 B3 C7 -3.01(13) . . . . ?
B5 B1 B3 B2 100.56(12) . . . . ?
B4 B1 B3 B2 137.53(12) . . . . ?
B6 B1 B3 B2 37.09(10) . . . . ?
B2 B1 B3 B4 -137.53(12) . . . . ?
B5 B1 B3 B4 -36.97(10) . . . . ?
B6 B1 B3 B4 -100.44(12) . . . . ?
B2 B1 B3 B8 -98.49(11) . . . . ?
B5 B1 B3 B8 2.07(14) . . . . ?
B4 B1 B3 B8 39.04(10) . . . . ?
B6 B1 B3 B8 -61.41(13) . . . . ?
C7 B3 B4 B5 -63.09(13) . . . . ?
B2 B3 B4 B5 -1.55(15) . . . . ?
B1 B3 B4 B5 36.55(11) . . . . ?
B8 B3 B4 B5 -99.46(12) . . . . ?
C7 B3 B4 B9 0.12(15) . . . . ?
B2 B3 B4 B9 61.66(15) . . . . ?
B1 B3 B4 B9 99.76(13) . . . . ?
B8 B3 B4 B9 -36.25(11) . . . . ?
C7 B3 B4 B8 36.37(10) . . . . ?
B2 B3 B4 B8 97.91(12) . . . . ?
B1 B3 B4 B8 136.01(11) . . . . ?
C7 B3 B4 B1 -99.64(12) . . . . ?
B2 B3 B4 B1 -38.10(11) . . . . ?
B8 B3 B4 B1 -136.01(11) . . . . ?
B2 B1 B4 B3 37.52(10) . . . . ?
B5 B1 B4 B3 138.60(11) . . . . ?
B6 B1 B4 B3 100.62(11) . . . . ?
B2 B1 B4 B5 -101.08(12) . . . . ?
B3 B1 B4 B5 -138.60(11) . . . . ?
B6 B1 B4 B5 -37.98(10) . . . . ?
B2 B1 B4 B9 -69.48(14) . . . . ?
B3 B1 B4 B9 -107.00(12) . . . . ?
B5 B1 B4 B9 31.60(10) . . . . ?
B6 B1 B4 B9 -6.38(14) . . . . ?
B2 B1 B4 B8 -2.38(15) . . . . ?
B3 B1 B4 B8 -39.90(10) . . . . ?
B5 B1 B4 B8 98.70(12) . . . . ?
B6 B1 B4 B8 60.72(13) . . . . ?
B2 B1 B5 B10 -4.55(16) . . . . ?
B3 B1 B5 B10 -67.51(15) . . . . ?
B4 B1 B5 B10 -104.25(13) . . . . ?
B6 B1 B5 B10 33.20(11) . . . . ?
B2 B1 B5 B9 67.00(15) . . . . ?
B3 B1 B5 B9 4.04(15) . . . . ?
B4 B1 B5 B9 -32.70(11) . . . . ?
B6 B1 B5 B9 104.74(12) . . . . ?
B2 B1 B5 B4 99.70(12) . . . . ?
B3 B1 B5 B4 36.74(10) . . . . ?
B6 B1 B5 B4 137.45(11) . . . . ?
B2 B1 B5 B6 -37.74(11) . . . . ?
B3 B1 B5 B6 -100.70(12) . . . . ?
B4 B1 B5 B6 -137.45(11) . . . . ?
B3 B4 B5 B10 67.23(14) . . . . ?
B9 B4 B5 B10 -41.24(11) . . . . ?
B8 B4 B5 B10 2.54(15) . . . . ?
B1 B4 B5 B10 103.74(12) . . . . ?
B3 B4 B5 B9 108.47(12) . . . . ?
B8 B4 B5 B9 43.78(10) . . . . ?
B1 B4 B5 B9 144.98(11) . . . . ?
B3 B4 B5 B1 -36.51(10) . . . . ?
B9 B4 B5 B1 -144.98(11) . . . . ?
B8 B4 B5 B1 -101.20(11) . . . . ?
B3 B4 B5 B6 1.94(15) . . . . ?
B9 B4 B5 B6 -106.53(12) . . . . ?
B8 B4 B5 B6 -62.75(14) . . . . ?
B1 B4 B5 B6 38.45(11) . . . . ?
C7 B2 B6 B11 -35.41(10) . . . . ?
B3 B2 B6 B11 -97.42(12) . . . . ?
B1 B2 B6 B11 -135.10(11) . . . . ?
C7 B2 B6 B5 62.62(13) . . . . ?
B3 B2 B6 B5 0.61(15) . . . . ?
B1 B2 B6 B5 -37.07(11) . . . . ?
B11 B2 B6 B5 98.03(12) . . . . ?
C7 B2 B6 B10 0.29(15) . . . . ?
B3 B2 B6 B10 -61.72(15) . . . . ?
B1 B2 B6 B10 -99.41(13) . . . . ?
B11 B2 B6 B10 35.70(11) . . . . ?
C7 B2 B6 B1 99.69(11) . . . . ?
B3 B2 B6 B1 37.69(11) . . . . ?
B11 B2 B6 B1 135.10(11) . . . . ?
B10 B5 B6 B2 -107.64(12) . . . . ?
B9 B5 B6 B2 -66.70(14) . . . . ?
B1 B5 B6 B2 36.88(11) . . . . ?
B4 B5 B6 B2 -1.57(15) . . . . ?
B10 B5 B6 B11 -43.83(10) . . . . ?
B9 B5 B6 B11 -2.89(15) . . . . ?
B1 B5 B6 B11 100.69(12) . . . . ?
B4 B5 B6 B11 62.24(14) . . . . ?
B9 B5 B6 B10 40.94(11) . . . . ?
B1 B5 B6 B10 144.52(12) . . . . ?
B4 B5 B6 B10 106.07(12) . . . . ?
B10 B5 B6 B1 -144.52(12) . . . . ?
B9 B5 B6 B1 -103.58(13) . . . . ?
B4 B5 B6 B1 -38.45(11) . . . . ?
B3 B1 B6 B2 -36.96(10) . . . . ?
B5 B1 B6 B2 -137.66(12) . . . . ?
B4 B1 B6 B2 -99.72(12) . . . . ?
B2 B1 B6 B11 40.20(10) . . . . ?
B3 B1 B6 B11 3.24(14) . . . . ?
B5 B1 B6 B11 -97.46(12) . . . . ?
B4 B1 B6 B11 -59.53(13) . . . . ?
B2 B1 B6 B5 137.66(12) . . . . ?
B3 B1 B6 B5 100.70(12) . . . . ?
B4 B1 B6 B5 37.93(10) . . . . ?
B2 B1 B6 B10 105.94(12) . . . . ?
B3 B1 B6 B10 68.98(13) . . . . ?
B5 B1 B6 B10 -31.72(11) . . . . ?
B4 B1 B6 B10 6.21(14) . . . . ?
B3 B2 C7 N12 -112.47(11) . . . . ?
B1 B2 C7 N12 -153.29(11) . . . . ?
B6 B2 C7 N12 143.17(10) . . . . ?
B11 B2 C7 N12 106.15(11) . . . . ?
B3 B2 C7 B8 38.36(11) . . . . ?
B1 B2 C7 B8 -2.46(15) . . . . ?
B6 B2 C7 B8 -66.00(14) . . . . ?
B11 B2 C7 B8 -103.02(12) . . . . ?
B3 B2 C7 B11 141.37(10) . . . . ?
B1 B2 C7 B11 100.56(11) . . . . ?
B6 B2 C7 B11 37.02(10) . . . . ?
B1 B2 C7 B3 -40.81(10) . . . . ?
B6 B2 C7 B3 -104.35(11) . . . . ?
B11 B2 C7 B3 -141.37(10) . . . . ?
B2 B3 C7 N12 102.32(12) . . . . ?
B1 B3 C7 N12 142.85(11) . . . . ?
B4 B3 C7 N12 -153.81(11) . . . . ?
B8 B3 C7 N12 -115.59(13) . . . . ?
B2 B3 C7 B8 -142.09(11) . . . . ?
B1 B3 C7 B8 -101.55(11) . . . . ?
B4 B3 C7 B8 -38.21(10) . . . . ?
B2 B3 C7 B11 -38.79(11) . . . . ?
B1 B3 C7 B11 1.75(14) . . . . ?
B4 B3 C7 B11 65.08(13) . . . . ?
B8 B3 C7 B11 103.30(12) . . . . ?
B1 B3 C7 B2 40.54(10) . . . . ?
B4 B3 C7 B2 103.87(12) . . . . ?
B8 B3 C7 B2 142.09(11) . . . . ?
N12 C7 B8 B4 148.68(11) . . . . ?
B11 C7 B8 B4 -71.01(13) . . . . ?
B2 C7 B8 B4 0.95(14) . . . . ?
B3 C7 B8 B4 37.83(10) . . . . ?
N12 C7 B8 B3 110.85(13) . . . . ?
B11 C7 B8 B3 -108.84(12) . . . . ?
B2 C7 B8 B3 -36.87(11) . . . . ?
N12 C7 B8 B9 -150.08(11) . . . . ?
B11 C7 B8 B9 -9.77(15) . . . . ?
B2 C7 B8 B9 62.19(14) . . . . ?
B3 C7 B8 B9 99.07(12) . . . . ?
B3 B4 B8 C7 -37.86(10) . . . . ?
B5 B4 B8 C7 63.25(12) . . . . ?
B9 B4 B8 C7 104.96(11) . . . . ?
B1 B4 B8 C7 0.93(14) . . . . ?
B5 B4 B8 B3 101.11(11) . . . . ?
B9 B4 B8 B3 142.82(11) . . . . ?
B1 B4 B8 B3 38.79(10) . . . . ?
B3 B4 B8 B9 -142.82(11) . . . . ?
B5 B4 B8 B9 -41.72(10) . . . . ?
B1 B4 B8 B9 -104.03(12) . . . . ?
B2 B3 B8 C7 33.24(9) . . . . ?
B1 B3 B8 C7 96.16(11) . . . . ?
B4 B3 B8 C7 135.87(12) . . . . ?
C7 B3 B8 B4 -135.87(12) . . . . ?
B2 B3 B8 B4 -102.63(12) . . . . ?
B1 B3 B8 B4 -39.71(10) . . . . ?
C7 B3 B8 B9 -103.14(11) . . . . ?
B2 B3 B8 B9 -69.90(12) . . . . ?
B1 B3 B8 B9 -6.98(14) . . . . ?
B4 B3 B8 B9 32.73(10) . . . . ?
B10 B5 B9 B4 138.02(11) . . . . ?
B1 B5 B9 B4 32.73(11) . . . . ?
B6 B5 B9 B4 99.08(12) . . . . ?
B10 B5 B9 B8 97.23(11) . . . . ?
B1 B5 B9 B8 -8.06(14) . . . . ?
B4 B5 B9 B8 -40.79(9) . . . . ?
B6 B5 B9 B8 58.29(14) . . . . ?
B1 B5 B9 B10 -105.29(12) . . . . ?
B4 B5 B9 B10 -138.02(11) . . . . ?
B6 B5 B9 B10 -38.94(11) . . . . ?
B3 B4 B9 B5 -96.13(13) . . . . ?
B8 B4 B9 B5 -131.84(11) . . . . ?
B1 B4 B9 B5 -31.71(10) . . . . ?
B3 B4 B9 B8 35.70(11) . . . . ?
B5 B4 B9 B8 131.84(11) . . . . ?
B1 B4 B9 B8 100.13(11) . . . . ?
B3 B4 B9 B10 -60.40(14) . . . . ?
B5 B4 B9 B10 35.74(10) . . . . ?
B8 B4 B9 B10 -96.10(11) . . . . ?
B1 B4 B9 B10 4.03(14) . . . . ?
C7 B8 B9 B5 -53.25(13) . . . . ?
B4 B8 B9 B5 41.79(10) . . . . ?
B3 B8 B9 B5 9.01(13) . . . . ?
C7 B8 B9 B4 -95.03(12) . . . . ?
B3 B8 B9 B4 -32.77(10) . . . . ?
C7 B8 B9 B10 5.63(14) . . . . ?
B4 B8 B9 B10 100.67(11) . . . . ?
B3 B8 B9 B10 67.90(12) . . . . ?
B9 B5 B10 B6 -138.49(11) . . . . ?
B1 B5 B10 B6 -33.15(11) . . . . ?
B4 B5 B10 B6 -99.37(12) . . . . ?
B9 B5 B10 B11 -96.81(11) . . . . ?
B1 B5 B10 B11 8.53(15) . . . . ?
B4 B5 B10 B11 -57.69(14) . . . . ?
B6 B5 B10 B11 41.68(10) . . . . ?
B1 B5 B10 B9 105.34(13) . . . . ?
B4 B5 B10 B9 39.13(10) . . . . ?
B6 B5 B10 B9 138.49(11) . . . . ?
B2 B6 B10 B5 95.43(13) . . . . ?
B11 B6 B10 B5 130.77(11) . . . . ?
B1 B6 B10 B5 31.93(10) . . . . ?
B2 B6 B10 B11 -35.33(11) . . . . ?
B5 B6 B10 B11 -130.77(11) . . . . ?
B1 B6 B10 B11 -98.83(12) . . . . ?
B2 B6 B10 B9 59.80(14) . . . . ?
B11 B6 B10 B9 95.13(11) . . . . ?
B5 B6 B10 B9 -35.63(10) . . . . ?
B1 B6 B10 B9 -3.70(14) . . . . ?
B4 B9 B10 B5 -37.20(10) . . . . ?
B8 B9 B10 B5 -97.75(11) . . . . ?
B5 B9 B10 B6 37.01(10) . . . . ?
B4 B9 B10 B6 -0.19(13) . . . . ?
B8 B9 B10 B6 -60.74(13) . . . . ?
B5 B9 B10 B11 97.77(11) . . . . ?
B4 B9 B10 B11 60.57(12) . . . . ?
B8 B9 B10 B11 0.02(13) . . . . ?
N12 C7 B11 B6 -143.30(11) . . . . ?
B8 C7 B11 B6 72.34(13) . . . . ?
B2 C7 B11 B6 -37.08(10) . . . . ?
B3 C7 B11 B6 0.28(14) . . . . ?
N12 C7 B11 B2 -106.23(11) . . . . ?
B8 C7 B11 B2 109.42(11) . . . . ?
B3 C7 B11 B2 37.36(10) . . . . ?
N12 C7 B11 B10 154.28(11) . . . . ?
B8 C7 B11 B10 9.93(15) . . . . ?
B2 C7 B11 B10 -99.49(12) . . . . ?
B3 C7 B11 B10 -62.13(14) . . . . ?
B2 B6 B11 C7 36.86(10) . . . . ?
B5 B6 B11 C7 -63.87(13) . . . . ?
B10 B6 B11 C7 -105.82(11) . . . . ?
B1 B6 B11 C7 -2.16(14) . . . . ?
B5 B6 B11 B2 -100.73(12) . . . . ?
B10 B6 B11 B2 -142.69(11) . . . . ?
B1 B6 B11 B2 -39.02(10) . . . . ?
B2 B6 B11 B10 142.69(11) . . . . ?
B5 B6 B11 B10 41.96(10) . . . . ?
B1 B6 B11 B10 103.66(12) . . . . ?
B3 B2 B11 C7 -33.91(9) . . . . ?
B1 B2 B11 C7 -97.12(11) . . . . ?
B6 B2 B11 C7 -137.44(11) . . . . ?
C7 B2 B11 B6 137.44(11) . . . . ?
B3 B2 B11 B6 103.53(11) . . . . ?
B1 B2 B11 B6 40.32(11) . . . . ?
C7 B2 B11 B10 104.13(11) . . . . ?
B3 B2 B11 B10 70.23(13) . . . . ?
B1 B2 B11 B10 7.02(14) . . . . ?
B6 B2 B11 B10 -33.30(10) . . . . ?
B5 B10 B11 C7 53.38(14) . . . . ?
B6 B10 B11 C7 96.04(12) . . . . ?
B9 B10 B11 C7 -5.72(14) . . . . ?
B5 B10 B11 B6 -42.66(11) . . . . ?
B9 B10 B11 B6 -101.76(11) . . . . ?
B5 B10 B11 B2 -9.36(14) . . . . ?
B6 B10 B11 B2 33.31(11) . . . . ?
B9 B10 B11 B2 -68.45(13) . . . . ?
B8 C7 N12 C13 -82.16(15) . . . . ?
B11 C7 N12 C13 138.25(12) . . . . ?
B2 C7 N12 C13 66.19(14) . . . . ?
B3 C7 N12 C13 -3.47(16) . . . . ?
B8 C7 N12 C14 51.44(16) . . . . ?
B11 C7 N12 C14 -88.16(13) . . . . ?
B2 C7 N12 C14 -160.22(11) . . . . ?
B3 C7 N12 C14 130.13(12) . . . . ?
C13 N12 C14 C16 52.52(14) . . . . ?
C7 N12 C14 C16 -81.46(14) . . . . ?
C13 N12 C14 C15 175.48(11) . . . . ?
C7 N12 C14 C15 41.49(15) . . . . ?
C13 N12 C14 C17 -67.04(14) . . . . ?
C7 N12 C14 C17 158.98(11) . . . . ?
